data_4304758
loop_
_publ_author_name
'Michael T. Mock'
'Codrina V. Popescu'
'Glenn P. A. Yap'
'William G. Dougherty'
'Charles G. Riordan'

_publ_section_title
;
Monovalent Iron in a Sulfur-Rich Environment
;
_journal_name_full 'Inorganic Chemistry'
_journal_page_first 1889
_journal_page_last 1891
_journal_paper_doi 10.1021/ic7023378
_journal_volume 47
_journal_year 2008
_chemical_formula_sum 'C25 H46 B Cl2 Fe O S3 Tl'
_chemical_formula_weight 800.73
_chemical_name_systematic
; 
 ? 
;
_space_group_IT_number 14
_symmetry_cell_setting monoclinic
_symmetry_space_group_name_Hall '-P 2ybc'
_symmetry_space_group_name_H-M 'P 1 21/c 1'
_atom_sites_solution_hydrogens geom
_atom_sites_solution_primary direct
_atom_sites_solution_secondary difmap
_audit_creation_method SHELXL-97
_cell_angle_alpha 90.00
_cell_angle_beta 116.501(6)
_cell_angle_gamma 90.00
_cell_formula_units_Z 4
_cell_length_a 11.555(6)
_cell_length_b 28.582(7)
_cell_length_c 11.036(6)
_cell_measurement_reflns_used 820
_cell_measurement_temperature 120(2)
_cell_measurement_theta_max 25.74
_cell_measurement_theta_min 2.51
_cell_volume 3262(3)
_computing_cell_refinement 'SHELXTL, Sheldrick (2001)'
_computing_data_collection 'SMART, Bruker (2002)'
_computing_data_reduction 'SHELXTL, Sheldrick (2001)'
_computing_molecular_graphics 'SHELXTL, Sheldrick (2001)'
_computing_publication_material 'SHELXTL, Sheldrick (2001)'
_computing_structure_refinement 'SHELXL-97 (Sheldrick, 1997)'
_computing_structure_solution 'SHELXS-97 (Sheldrick, 1990)'
_diffrn_ambient_temperature 120(2)
_diffrn_detector_area_resol_mean 836.6
_diffrn_measured_fraction_theta_full 0.958
_diffrn_measured_fraction_theta_max 0.865
_diffrn_measurement_device_type 'Bruker AXS APEX diffractometer'
_diffrn_measurement_method \w
_diffrn_radiation_monochromator graphite
_diffrn_radiation_source 'fine-focus sealed tube'
_diffrn_radiation_type MoK\a
_diffrn_radiation_wavelength 0.71073
_diffrn_reflns_av_R_equivalents 0.0670
_diffrn_reflns_av_sigmaI/netI 0.0811
_diffrn_reflns_limit_h_max 15
_diffrn_reflns_limit_h_min -14
_diffrn_reflns_limit_k_max 37
_diffrn_reflns_limit_k_min -36
_diffrn_reflns_limit_l_max 13
_diffrn_reflns_limit_l_min -14
_diffrn_reflns_number 18358
_diffrn_reflns_theta_full 25.00
_diffrn_reflns_theta_max 28.35
_diffrn_reflns_theta_min 1.97
_diffrn_standards_decay_% <1
_exptl_absorpt_coefficient_mu 5.751
_exptl_absorpt_correction_T_max 0.5970
_exptl_absorpt_correction_T_min 0.3925
_exptl_absorpt_correction_type multi-scan
_exptl_absorpt_process_details 'SADABS, Sheldrick (2003)'
_exptl_crystal_colour colourless
_exptl_crystal_density_diffrn 1.631
_exptl_crystal_density_method 'not measured'
_exptl_crystal_description plate
_exptl_crystal_F_000 1592
_exptl_crystal_size_max 0.20
_exptl_crystal_size_mid 0.18
_exptl_crystal_size_min 0.10
_refine_diff_density_max 1.495
_refine_diff_density_min -1.255
_refine_diff_density_rms 0.165
_refine_ls_extinction_method none
_refine_ls_goodness_of_fit_ref 1.021
_refine_ls_hydrogen_treatment constr
_refine_ls_matrix_type full
_refine_ls_number_parameters 316
_refine_ls_number_reflns 7052
_refine_ls_number_restraints 0
_refine_ls_restrained_S_all 1.021
_refine_ls_R_factor_all 0.0651
_refine_ls_R_factor_gt 0.0473
_refine_ls_shift/su_max 0.001
_refine_ls_shift/su_mean 0.000
_refine_ls_structure_factor_coef Fsqd
_refine_ls_weighting_details 'calc w=1/[\s^2^(Fo^2^)+(0.0389P)^2^+0.4844P] where P=(Fo^2^+2Fc^2^)/3'
_refine_ls_weighting_scheme calc
_refine_ls_wR_factor_gt 0.1014
_refine_ls_wR_factor_ref 0.1097
_reflns_number_gt 5580
_reflns_number_total 7052
_reflns_threshold_expression >2sigma(I)
_cod_data_source_file ic7023378-file001_1.cif
_cod_data_source_block char099a
_cod_depositor_comments
;
The following automatic conversions were performed:
'_symmetry_cell_setting' value 'Monoclinic' changed to 'monoclinic'
according to '/home/saulius/struct/CIF-dictionaries/cif_core.dic'
dictionary named 'cif_core.dic' version 2.4.1 from 2010-06-29.

Automatic conversion script
Id: cif_fix_enum 1527 2010-12-29 10:47:43Z saulius 
;
_cod_original_cell_volume 3262(2)
_cod_database_code 4304758

loop_
_symmetry_equiv_pos_as_xyz
'x, y, z'
'-x, y+1/2, -z+1/2'
'-x, -y, -z'
'x, -y-1/2, z-1/2'

loop_
_atom_site_label
_atom_site_type_symbol
_atom_site_fract_x
_atom_site_fract_y
_atom_site_fract_z
_atom_site_U_iso_or_equiv
_atom_site_adp_type
_atom_site_occupancy
_atom_site_symmetry_multiplicity
_atom_site_calc_flag
_atom_site_refinement_flags
_atom_site_disorder_assembly
_atom_site_disorder_group
Fe Fe 1.37695(9) 0.12560(3) 0.23831(8) 0.0184(2) Uani 1 1 d . . .
O1 O 0.8648(5) 0.10955(17) 0.5000(5) 0.0383(12) Uani 1 1 d . . .
S1 S 1.24745(15) 0.09709(5) 0.33950(15) 0.0203(3) Uani 1 1 d . . .
S2 S 1.19512(16) 0.14181(5) 0.02778(15) 0.0185(3) Uani 1 1 d . . .
S3 S 0.88933(15) 0.06718(5) 0.17832(14) 0.0180(3) Uani 1 1 d . . .
Tl Tl 0.71675(3) 0.137755(8) 0.24099(2) 0.02528(9) Uani 1 1 d . . .
B1 B 1.0244(7) 0.1496(2) 0.1591(7) 0.0203(15) Uani 1 1 d . . .
Cl1 Cl 1.49788(16) 0.06562(5) 0.22487(16) 0.0267(3) Uani 1 1 d . . .
Cl2 Cl 1.48579(17) 0.19127(5) 0.32958(16) 0.0310(4) Uani 1 1 d . . .
C1 C 1.3478(7) 0.0918(2) 0.5247(6) 0.0316(16) Uani 1 1 d . . .
C2 C 1.4093(8) 0.1370(3) 0.5889(7) 0.045(2) Uani 1 1 d . . .
H2A H 1.4689 0.1316 0.6844 0.068 Uiso 1 1 calc R . .
H2B H 1.3422 0.1592 0.5823 0.068 Uiso 1 1 calc R . .
H2C H 1.4572 0.1497 0.5421 0.068 Uiso 1 1 calc R . .
C3 C 1.4480(8) 0.0549(3) 0.5405(8) 0.060(3) Uani 1 1 d . . .
H3A H 1.5018 0.0660 0.4983 0.091 Uiso 1 1 calc R . .
H3B H 1.4044 0.0259 0.4964 0.091 Uiso 1 1 calc R . .
H3C H 1.5027 0.0490 0.6369 0.091 Uiso 1 1 calc R . .
C4 C 1.2596(8) 0.0738(3) 0.5862(7) 0.0421(19) Uani 1 1 d . . .
H4A H 1.2167 0.0449 0.5402 0.063 Uiso 1 1 calc R . .
H4B H 1.1942 0.0975 0.5746 0.063 Uiso 1 1 calc R . .
H4C H 1.3118 0.0675 0.6829 0.063 Uiso 1 1 calc R . .
C5 C 1.1297(7) 0.1422(2) 0.3166(7) 0.0252(15) Uani 1 1 d . . .
H5A H 1.0833 0.1340 0.3704 0.030 Uiso 1 1 calc R . .
H5B H 1.1757 0.1721 0.3521 0.030 Uiso 1 1 calc R . .
C6 C 1.2450(6) 0.1793(2) -0.0782(6) 0.0252(14) Uani 1 1 d . . .
C7 C 1.1348(7) 0.1805(2) -0.2195(6) 0.0345(17) Uani 1 1 d . . .
H7A H 1.0576 0.1933 -0.2163 0.052 Uiso 1 1 calc R . .
H7B H 1.1167 0.1487 -0.2564 0.052 Uiso 1 1 calc R . .
H7C H 1.1586 0.2002 -0.2774 0.052 Uiso 1 1 calc R . .
C8 C 1.2796(7) 0.2286(2) -0.0222(6) 0.0309(16) Uani 1 1 d . . .
H8A H 1.3066 0.2470 -0.0802 0.046 Uiso 1 1 calc R . .
H8B H 1.3506 0.2273 0.0698 0.046 Uiso 1 1 calc R . .
H8C H 1.2040 0.2434 -0.0200 0.046 Uiso 1 1 calc R . .
C9 C 1.3605(7) 0.1546(2) -0.0797(7) 0.0350(17) Uani 1 1 d . . .
H9A H 1.3362 0.1226 -0.1130 0.052 Uiso 1 1 calc R . .
H9B H 1.4314 0.1538 0.0123 0.052 Uiso 1 1 calc R . .
H9C H 1.3884 0.1715 -0.1394 0.052 Uiso 1 1 calc R . .
C10 C 1.0854(6) 0.1767(2) 0.0672(6) 0.0227(14) Uani 1 1 d . . .
H10A H 1.1318 0.2051 0.1168 0.027 Uiso 1 1 calc R . .
H10B H 1.0130 0.1872 -0.0187 0.027 Uiso 1 1 calc R . .
C11 C 0.7683(6) 0.0276(2) 0.0524(6) 0.0219(14) Uani 1 1 d . . .
C12 C 0.7284(6) -0.0058(2) 0.1338(6) 0.0259(14) Uani 1 1 d . . .
H12A H 0.6647 -0.0281 0.0725 0.039 Uiso 1 1 calc R . .
H12B H 0.6902 0.0119 0.1830 0.039 Uiso 1 1 calc R . .
H12C H 0.8045 -0.0229 0.1984 0.039 Uiso 1 1 calc R . .
C13 C 0.6501(6) 0.0550(2) -0.0483(6) 0.0266(15) Uani 1 1 d . . .
H13A H 0.5895 0.0335 -0.1159 0.040 Uiso 1 1 calc R . .
H13B H 0.6781 0.0788 -0.0937 0.040 Uiso 1 1 calc R . .
H13C H 0.6074 0.0703 0.0004 0.040 Uiso 1 1 calc R . .
C14 C 0.8307(6) 0.0004(2) -0.0214(6) 0.0261(15) Uani 1 1 d . . .
H14A H 0.9035 -0.0178 0.0442 0.039 Uiso 1 1 calc R . .
H14B H 0.8619 0.0223 -0.0686 0.039 Uiso 1 1 calc R . .
H14C H 0.7668 -0.0207 -0.0872 0.039 Uiso 1 1 calc R . .
C15 C 0.9563(6) 0.09995(19) 0.0840(6) 0.0201(13) Uani 1 1 d . . .
H15A H 1.0217 0.0804 0.0727 0.024 Uiso 1 1 calc R . .
H15B H 0.8865 0.1069 -0.0073 0.024 Uiso 1 1 calc R . .
C16 C 0.9217(7) 0.2120(2) 0.2656(7) 0.0312(16) Uani 1 1 d . . .
H16 H 0.9975 0.2094 0.3492 0.037 Uiso 1 1 calc R . .
C17 C 0.8238(7) 0.2426(2) 0.2567(8) 0.042(2) Uani 1 1 d . . .
H17 H 0.8341 0.2600 0.3341 0.050 Uiso 1 1 calc R . .
C18 C 0.7137(8) 0.2478(2) 0.1383(9) 0.0402(19) Uani 1 1 d . . .
H18 H 0.6474 0.2687 0.1321 0.048 Uiso 1 1 calc R . .
C19 C 0.7014(8) 0.2219(2) 0.0285(8) 0.041(2) Uani 1 1 d . . .
H19 H 0.6249 0.2247 -0.0543 0.049 Uiso 1 1 calc R . .
C20 C 0.7963(7) 0.1921(2) 0.0353(7) 0.0322(16) Uani 1 1 d . . .
H20 H 0.7844 0.1753 -0.0437 0.039 Uiso 1 1 calc R . .
C21 C 0.9114(6) 0.18524(19) 0.1553(6) 0.0212(13) Uani 1 1 d . . .
C22 C 0.8920(9) 0.0611(3) 0.5298(8) 0.051(2) Uani 1 1 d . . .
H22A H 0.9857 0.0551 0.5632 0.062 Uiso 1 1 calc R . .
H22B H 0.8442 0.0421 0.4472 0.062 Uiso 1 1 calc R . .
C23 C 0.8519(12) 0.0485(3) 0.6330(10) 0.084(4) Uani 1 1 d . . .
H23A H 0.9183 0.0287 0.7032 0.100 Uiso 1 1 calc R . .
H23B H 0.7693 0.0310 0.5922 0.100 Uiso 1 1 calc R . .
C24 C 0.8360(9) 0.0925(3) 0.6924(8) 0.059(3) Uani 1 1 d . . .
H24A H 0.9164 0.1010 0.7734 0.071 Uiso 1 1 calc R . .
H24B H 0.7643 0.0902 0.7181 0.071 Uiso 1 1 calc R . .
C25 C 0.8060(9) 0.1271(3) 0.5822(8) 0.047(2) Uani 1 1 d . . .
H25A H 0.7113 0.1301 0.5275 0.057 Uiso 1 1 calc R . .
H25B H 0.8420 0.1581 0.6201 0.057 Uiso 1 1 calc R . .

loop_
_atom_site_aniso_label
_atom_site_aniso_U_11
_atom_site_aniso_U_22
_atom_site_aniso_U_33
_atom_site_aniso_U_23
_atom_site_aniso_U_13
_atom_site_aniso_U_12
Fe 0.0158(5) 0.0192(4) 0.0202(4) -0.0029(3) 0.0081(4) -0.0021(3)
O1 0.041(3) 0.041(3) 0.038(3) 0.003(2) 0.022(3) 0.006(2)
S1 0.0213(9) 0.0210(7) 0.0203(7) 0.0002(6) 0.0108(7) 0.0005(6)
S2 0.0167(9) 0.0185(7) 0.0219(7) 0.0001(6) 0.0101(7) -0.0001(6)
S3 0.0172(9) 0.0195(7) 0.0172(7) 0.0002(6) 0.0075(7) -0.0021(6)
Tl 0.02199(17) 0.02697(14) 0.03108(15) 0.00064(10) 0.01562(13) -0.00195(11)
B1 0.024(5) 0.012(3) 0.029(4) 0.003(3) 0.015(4) 0.000(3)
Cl1 0.0210(9) 0.0245(8) 0.0369(9) -0.0041(6) 0.0151(8) -0.0007(6)
Cl2 0.0301(11) 0.0281(8) 0.0307(9) -0.0094(7) 0.0099(8) -0.0108(7)
C1 0.030(5) 0.042(4) 0.022(3) 0.006(3) 0.010(3) 0.009(3)
C2 0.036(5) 0.072(6) 0.017(3) 0.000(3) 0.002(4) -0.010(4)
C3 0.053(6) 0.095(7) 0.035(4) 0.031(4) 0.021(4) 0.045(5)
C4 0.060(6) 0.044(4) 0.033(4) 0.006(3) 0.030(4) 0.000(4)
C5 0.024(4) 0.021(3) 0.037(4) -0.010(3) 0.020(3) -0.001(3)
C6 0.025(4) 0.031(3) 0.027(3) 0.001(3) 0.018(3) -0.004(3)
C7 0.032(5) 0.046(4) 0.025(3) 0.006(3) 0.013(3) 0.000(3)
C8 0.033(5) 0.027(3) 0.033(4) 0.011(3) 0.016(4) -0.001(3)
C9 0.036(5) 0.042(4) 0.036(4) 0.008(3) 0.024(4) 0.001(3)
C10 0.011(4) 0.023(3) 0.035(4) -0.002(3) 0.012(3) 0.004(3)
C11 0.020(4) 0.022(3) 0.029(3) -0.009(3) 0.016(3) -0.008(3)
C12 0.022(4) 0.027(3) 0.029(3) 0.002(3) 0.012(3) -0.007(3)
C13 0.018(4) 0.027(3) 0.028(3) -0.003(3) 0.004(3) -0.005(3)
C14 0.026(4) 0.022(3) 0.036(4) -0.006(3) 0.018(3) -0.004(3)
C15 0.020(4) 0.019(3) 0.026(3) 0.001(2) 0.015(3) 0.002(3)
C16 0.018(4) 0.034(4) 0.046(4) -0.017(3) 0.019(4) -0.006(3)
C17 0.029(5) 0.034(4) 0.072(6) -0.026(4) 0.031(5) -0.012(3)
C18 0.027(5) 0.026(4) 0.075(6) 0.008(4) 0.030(5) 0.005(3)
C19 0.038(5) 0.042(4) 0.052(5) 0.023(4) 0.029(4) 0.022(4)
C20 0.031(5) 0.033(4) 0.041(4) 0.017(3) 0.023(4) 0.011(3)
C21 0.015(4) 0.017(3) 0.038(4) -0.001(3) 0.017(3) -0.008(2)
C22 0.073(7) 0.046(5) 0.046(5) 0.015(4) 0.035(5) 0.019(4)
C23 0.128(11) 0.073(7) 0.065(7) 0.017(5) 0.056(7) 0.030(7)
C24 0.065(7) 0.085(7) 0.026(4) 0.007(4) 0.018(5) 0.012(5)
C25 0.045(6) 0.061(5) 0.034(4) -0.012(4) 0.016(4) 0.009(4)

loop_
_atom_type_symbol
_atom_type_description
_atom_type_scat_dispersion_real
_atom_type_scat_dispersion_imag
_atom_type_scat_source
C C 0.0033 0.0016 'International Tables Vol C Tables 4.2.6.8 and 6.1.1.4'
H H 0.0000 0.0000 'International Tables Vol C Tables 4.2.6.8 and 6.1.1.4'
B B 0.0013 0.0007 'International Tables Vol C Tables 4.2.6.8 and 6.1.1.4'
S S 0.1246 0.1234 'International Tables Vol C Tables 4.2.6.8 and 6.1.1.4'
Cl Cl 0.1484 0.1585 'International Tables Vol C Tables 4.2.6.8 and 6.1.1.4'
Fe Fe 0.3463 0.8444 'International Tables Vol C Tables 4.2.6.8 and 6.1.1.4'
Tl Tl -2.8358 9.6688 'International Tables Vol C Tables 4.2.6.8 and 6.1.1.4'
O O 0.0106 0.0060 'International Tables Vol C Tables 4.2.6.8 and 6.1.1.4'

loop_
_geom_angle_atom_site_label_1
_geom_angle_atom_site_label_2
_geom_angle_atom_site_label_3
_geom_angle
_geom_angle_site_symmetry_1
_geom_angle_site_symmetry_3
_geom_angle_publ_flag
Cl2 Fe Cl1 115.29(8) . . ?
Cl2 Fe S1 114.98(7) . . ?
Cl1 Fe S1 107.98(6) . . ?
Cl2 Fe S2 110.52(7) . . ?
Cl1 Fe S2 112.71(7) . . ?
S1 Fe S2 93.37(7) . . ?
C22 O1 C25 108.0(5) . . ?
C22 O1 Tl 120.1(4) . . ?
C25 O1 Tl 107.8(4) . . ?
C5 S1 C1 105.9(3) . . ?
C5 S1 Fe 106.4(2) . . ?
C1 S1 Fe 109.4(2) . . ?
C10 S2 C6 106.3(3) . . ?
C10 S2 Fe 106.3(2) . . ?
C6 S2 Fe 109.9(2) . . ?
C15 S3 C11 104.9(3) . . ?
C15 S3 Tl 105.79(19) . . ?
C11 S3 Tl 102.56(19) . . ?
O1 Tl S3 82.93(10) . . ?
C5 B1 C21 108.3(5) . . ?
C5 B1 C15 112.7(5) . . ?
C21 B1 C15 108.9(5) . . ?
C5 B1 C10 113.1(5) . . ?
C21 B1 C10 104.1(4) . . ?
C15 B1 C10 109.4(5) . . ?
C2 C1 C3 111.7(7) . . ?
C2 C1 C4 110.3(6) . . ?
C3 C1 C4 109.8(6) . . ?
C2 C1 S1 112.6(5) . . ?
C3 C1 S1 104.7(5) . . ?
C4 C1 S1 107.6(5) . . ?
B1 C5 S1 113.4(4) . . ?
C7 C6 C8 110.3(5) . . ?
C7 C6 C9 109.9(5) . . ?
C8 C6 C9 111.3(6) . . ?
C7 C6 S2 107.9(4) . . ?
C8 C6 S2 112.2(4) . . ?
C9 C6 S2 105.1(4) . . ?
B1 C10 S2 114.9(4) . . ?
C12 C11 C14 109.7(5) . . ?
C12 C11 C13 110.0(5) . . ?
C14 C11 C13 110.8(5) . . ?
C12 C11 S3 105.5(4) . . ?
C14 C11 S3 109.5(4) . . ?
C13 C11 S3 111.2(4) . . ?
B1 C15 S3 112.7(4) . . ?
C17 C16 C21 122.0(7) . . ?
C18 C17 C16 121.0(7) . . ?
C19 C18 C17 118.1(7) . . ?
C20 C19 C18 121.6(8) . . ?
C19 C20 C21 122.5(7) . . ?
C16 C21 C20 114.8(6) . . ?
C16 C21 B1 124.1(6) . . ?
C20 C21 B1 121.0(5) . . ?
O1 C22 C23 107.8(6) . . ?
C22 C23 C24 106.6(8) . . ?
C23 C24 C25 103.6(6) . . ?
O1 C25 C24 106.3(6) . . ?

loop_
_geom_bond_atom_site_label_1
_geom_bond_atom_site_label_2
_geom_bond_distance
_geom_bond_site_symmetry_2
_geom_bond_publ_flag
Fe Cl2 2.2337(18) . ?
Fe Cl1 2.2578(18) . ?
Fe S1 2.3752(17) . ?
Fe S2 2.381(2) . ?
O1 C22 1.427(8) . ?
O1 C25 1.444(8) . ?
O1 Tl 2.717(5) . ?
S1 C5 1.808(6) . ?
S1 C1 1.852(7) . ?
S2 C10 1.813(6) . ?
S2 C6 1.858(6) . ?
S3 C15 1.811(5) . ?
S3 C11 1.852(6) . ?
S3 Tl 3.1233(16) . ?
B1 C5 1.631(10) . ?
B1 C21 1.643(9) . ?
B1 C15 1.654(9) . ?
B1 C10 1.662(8) . ?
C1 C2 1.492(10) . ?
C1 C3 1.517(10) . ?
C1 C4 1.543(9) . ?
C6 C7 1.510(9) . ?
C6 C8 1.520(9) . ?
C6 C9 1.516(9) . ?
C11 C12 1.518(7) . ?
C11 C14 1.520(7) . ?
C11 C13 1.536(9) . ?
C16 C17 1.397(9) . ?
C16 C21 1.397(8) . ?
C17 C18 1.366(10) . ?
C18 C19 1.372(10) . ?
C19 C20 1.363(9) . ?
C20 C21 1.411(9) . ?
C22 C23 1.452(11) . ?
C23 C24 1.468(12) . ?
C24 C25 1.483(10) . ?

loop_
_geom_torsion_atom_site_label_1
_geom_torsion_atom_site_label_2
_geom_torsion_atom_site_label_3
_geom_torsion_atom_site_label_4
_geom_torsion
_geom_torsion_site_symmetry_1
_geom_torsion_site_symmetry_2
_geom_torsion_site_symmetry_3
_geom_torsion_site_symmetry_4
_geom_torsion_publ_flag
Cl2 Fe S1 C5 61.2(2) . . . . ?
Cl1 Fe S1 C5 -168.5(2) . . . . ?
S2 Fe S1 C5 -53.3(2) . . . . ?
Cl2 Fe S1 C1 -52.7(2) . . . . ?
Cl1 Fe S1 C1 77.6(2) . . . . ?
S2 Fe S1 C1 -167.2(2) . . . . ?
Cl2 Fe S2 C10 -66.7(2) . . . . ?
Cl1 Fe S2 C10 162.7(2) . . . . ?
S1 Fe S2 C10 51.6(2) . . . . ?
Cl2 Fe S2 C6 47.9(2) . . . . ?
Cl1 Fe S2 C6 -82.7(2) . . . . ?
S1 Fe S2 C6 166.2(2) . . . . ?
C22 O1 Tl S3 -44.6(5) . . . . ?
C25 O1 Tl S3 -168.8(4) . . . . ?
C15 S3 Tl O1 -126.0(2) . . . . ?
C11 S3 Tl O1 124.3(2) . . . . ?
C5 S1 C1 C2 -56.7(6) . . . . ?
Fe S1 C1 C2 57.5(6) . . . . ?
C5 S1 C1 C3 -178.2(5) . . . . ?
Fe S1 C1 C3 -64.0(5) . . . . ?
C5 S1 C1 C4 65.0(5) . . . . ?
Fe S1 C1 C4 179.3(4) . . . . ?
C21 B1 C5 S1 171.4(4) . . . . ?
C15 B1 C5 S1 50.8(6) . . . . ?
C10 B1 C5 S1 -73.9(5) . . . . ?
C1 S1 C5 B1 -175.8(4) . . . . ?
Fe S1 C5 B1 67.9(4) . . . . ?
C10 S2 C6 C7 -76.8(5) . . . . ?
Fe S2 C6 C7 168.6(4) . . . . ?
C10 S2 C6 C8 44.9(5) . . . . ?
Fe S2 C6 C8 -69.6(5) . . . . ?
C10 S2 C6 C9 166.0(4) . . . . ?
Fe S2 C6 C9 51.4(5) . . . . ?
C5 B1 C10 S2 72.6(6) . . . . ?
C21 B1 C10 S2 -170.1(4) . . . . ?
C15 B1 C10 S2 -53.9(6) . . . . ?
C6 S2 C10 B1 178.4(5) . . . . ?
Fe S2 C10 B1 -64.6(5) . . . . ?
C15 S3 C11 C12 170.4(4) . . . . ?
Tl S3 C11 C12 -79.3(4) . . . . ?
C15 S3 C11 C14 52.4(5) . . . . ?
Tl S3 C11 C14 162.8(4) . . . . ?
C15 S3 C11 C13 -70.4(4) . . . . ?
Tl S3 C11 C13 40.0(4) . . . . ?
C5 B1 C15 S3 52.3(6) . . . . ?
C21 B1 C15 S3 -67.9(6) . . . . ?
C10 B1 C15 S3 179.0(4) . . . . ?
C11 S3 C15 B1 158.8(4) . . . . ?
Tl S3 C15 B1 50.8(5) . . . . ?
C21 C16 C17 C18 -0.5(10) . . . . ?
C16 C17 C18 C19 0.4(10) . . . . ?
C17 C18 C19 C20 -0.8(10) . . . . ?
C18 C19 C20 C21 1.3(10) . . . . ?
C17 C16 C21 C20 0.9(9) . . . . ?
C17 C16 C21 B1 178.7(6) . . . . ?
C19 C20 C21 C16 -1.2(9) . . . . ?
C19 C20 C21 B1 -179.2(6) . . . . ?
C5 B1 C21 C16 12.9(7) . . . . ?
C15 B1 C21 C16 135.7(6) . . . . ?
C10 B1 C21 C16 -107.7(6) . . . . ?
C5 B1 C21 C20 -169.4(5) . . . . ?
C15 B1 C21 C20 -46.6(7) . . . . ?
C10 B1 C21 C20 70.0(7) . . . . ?
C25 O1 C22 C23 -1.0(10) . . . . ?
Tl O1 C22 C23 -125.1(7) . . . . ?
O1 C22 C23 C24 -16.3(11) . . . . ?
C22 C23 C24 C25 26.4(11) . . . . ?
C22 O1 C25 C24 17.6(9) . . . . ?
Tl O1 C25 C24 148.8(6) . . . . ?
C23 C24 C25 O1 -26.9(10) . . . . ?
